data_1506591
loop_
_publ_author_name
'Dilman, Alexander D.'
'Belyakov, Pavel A.'
'Korlyukov, Alexander A.'
'Struchkova, Marina I.'
'Tartakovsky, Vladimir A.'

_publ_section_title
;
 Synthesis of pentafluorophenylmethylamines via silicon Mannich reaction.
;
_journal_issue 14
_journal_name_full 'Organic letters'
_journal_page_first 2913
_journal_page_last 2915
_journal_paper_doi 10.1021/ol050845l
_journal_volume 7
_journal_year 2005
_chemical_formula_moiety 'C19 H3 F15 O Si'
_chemical_formula_sum 'C19 H3 F15 O Si'
_chemical_formula_weight 560.30
_chemical_name_systematic
; 
 ? 
;
_space_group_IT_number 2
_symmetry_cell_setting triclinic
_symmetry_space_group_name_Hall '-P 1'
_symmetry_space_group_name_H-M 'P -1'
_atom_sites_solution_hydrogens geom
_atom_sites_solution_primary direct
_atom_sites_solution_secondary difmap
_audit_creation_method SHELXL-97
_cell_angle_alpha 91.492(8)
_cell_angle_beta 99.888(8)
_cell_angle_gamma 99.806(8)
_cell_formula_units_Z 4
_cell_length_a 10.692(4)
_cell_length_b 11.712(5)
_cell_length_c 16.162(6)
_cell_measurement_reflns_used 999
_cell_measurement_temperature 120(2)
_cell_measurement_theta_max 27.65
_cell_measurement_theta_min 1.98
_cell_volume 1961.5(13)
_computing_cell_refinement 'SAINTPlus (Bruker, 1998a)'
_computing_data_collection 'SMART (Bruker, 1998b)'
_computing_data_reduction 'SAINTPlus (Bruker, 1998a)'
_computing_molecular_graphics 'SHELXTL ver. 5.1 (Sheldrick, 1998b)'
_computing_publication_material 'SHELXTL ver. 5.1 (Sheldrick, 1998b)'
_computing_structure_refinement 'SHELXTL ver. 5.1 (Sheldrick, 1998b)'
_computing_structure_solution 'SHELXTL ver. 5.1 (Sheldrick, 1998b)'
_diffrn_ambient_temperature 120(2)
_diffrn_measured_fraction_theta_full 0.957
_diffrn_measured_fraction_theta_max 0.957
_diffrn_measurement_device_type 'Bruker Smart 1000 CCD area detector'
_diffrn_measurement_method 'phi and omega scans'
_diffrn_radiation_monochromator graphite
_diffrn_radiation_source 'fine-focus sealed tube'
_diffrn_radiation_type MoK\a
_diffrn_radiation_wavelength 0.71073
_diffrn_reflns_av_R_equivalents 0.0168
_diffrn_reflns_av_sigmaI/netI 0.0281
_diffrn_reflns_limit_h_max 14
_diffrn_reflns_limit_h_min -13
_diffrn_reflns_limit_k_max 15
_diffrn_reflns_limit_k_min -15
_diffrn_reflns_limit_l_max 19
_diffrn_reflns_limit_l_min -21
_diffrn_reflns_number 13370
_diffrn_reflns_theta_full 27.88
_diffrn_reflns_theta_max 27.88
_diffrn_reflns_theta_min 1.77
_exptl_absorpt_coefficient_mu 0.272
_exptl_absorpt_correction_T_max 0.9475
_exptl_absorpt_correction_T_min 0.8759
_exptl_absorpt_correction_type multi-scan
_exptl_absorpt_process_details 'SADABS (Sheldrick, 1998a)'
_exptl_crystal_colour colorless
_exptl_crystal_density_diffrn 1.897
_exptl_crystal_density_method 'not measured'
_exptl_crystal_description prism
_exptl_crystal_F_000 1096
_exptl_crystal_size_max 0.50
_exptl_crystal_size_mid 0.50
_exptl_crystal_size_min 0.20
_refine_diff_density_max 0.833
_refine_diff_density_min -0.554
_refine_diff_density_rms 0.062
_refine_ls_extinction_method none
_refine_ls_goodness_of_fit_ref 1.027
_refine_ls_hydrogen_treatment constr
_refine_ls_matrix_type full
_refine_ls_number_parameters 649
_refine_ls_number_reflns 8956
_refine_ls_number_restraints 0
_refine_ls_restrained_S_all 1.027
_refine_ls_R_factor_all 0.0666
_refine_ls_R_factor_gt 0.0474
_refine_ls_shift/su_max 0.000
_refine_ls_shift/su_mean 0.000
_refine_ls_structure_factor_coef Fsqd
_refine_ls_weighting_details 'calc w=1/[\s^2^(Fo^2^)+(0.0345P)^2^+2.1360P] where P=(Fo^2^+2Fc^2^)/3'
_refine_ls_weighting_scheme calc
_refine_ls_wR_factor_gt 0.1020
_refine_ls_wR_factor_ref 0.1110
_reflns_number_gt 6464
_reflns_number_total 8956
_reflns_threshold_expression I>2\s(I)
_cod_data_source_file ol050845lsi20050418_044959.cif
_cod_data_source_block sinn2m
_cod_depositor_comments
;
The following automatic conversions were performed:

'_symmetry_cell_setting' value 'Triclinic' changed to 'triclinic'
according to /home/saulius/struct/CIF-dictionaries/cif_core.dic
dictionary named 'cif_core.dic' version 2.4.1 from 2010-06-29.

Automatic conversion script
Id: cif_fix_values 1715 2011-07-08 13:25:40Z adriana 
;
_cod_database_code 1506591

loop_
_symmetry_equiv_pos_as_xyz
'x, y, z'
'-x, -y, -z'

loop_
_atom_site_label
_atom_site_type_symbol
_atom_site_fract_x
_atom_site_fract_y
_atom_site_fract_z
_atom_site_U_iso_or_equiv
_atom_site_adp_type
_atom_site_occupancy
_atom_site_symmetry_multiplicity
_atom_site_calc_flag
_atom_site_refinement_flags
Si1A Si 0.32605(6) 0.28500(6) 0.35332(4) 0.03203(15) Uani 1 1 d .
O1A O 0.21968(18) 0.32539(18) 0.40034(12) 0.0479(5) Uani 1 1 d .
C1A C 0.1918(4) 0.3173(3) 0.4827(2) 0.0644(9) Uani 1 1 d .
H1AA H 0.1376 0.3741 0.4925 0.097 Uiso 1 1 calc R
H1AB H 0.2725 0.3333 0.5237 0.097 Uiso 1 1 calc R
H1AC H 0.1460 0.2390 0.4890 0.097 Uiso 1 1 calc R
C11A C 0.4763(2) 0.2698(2) 0.42863(14) 0.0305(5) Uani 1 1 d .
C12A C 0.5998(2) 0.3308(2) 0.43168(14) 0.0316(5) Uani 1 1 d .
C13A C 0.7059(2) 0.3085(2) 0.48678(15) 0.0350(5) Uani 1 1 d .
C14A C 0.6885(3) 0.2202(2) 0.54142(15) 0.0390(6) Uani 1 1 d .
C15A C 0.5686(3) 0.1578(2) 0.54082(15) 0.0384(6) Uani 1 1 d .
C16A C 0.4658(2) 0.1822(2) 0.48505(14) 0.0337(5) Uani 1 1 d .
C21A C 0.2709(2) 0.1368(2) 0.29843(15) 0.0340(5) Uani 1 1 d .
C22A C 0.1534(2) 0.0660(2) 0.30011(18) 0.0441(6) Uani 1 1 d .
C23A C 0.1207(3) -0.0445(3) 0.2627(2) 0.0509(8) Uani 1 1 d .
C24A C 0.2056(3) -0.0887(2) 0.22233(19) 0.0516(8) Uani 1 1 d .
C25A C 0.3238(3) -0.0219(2) 0.21851(17) 0.0428(6) Uani 1 1 d .
C26A C 0.3540(2) 0.0877(2) 0.25719(15) 0.0338(5) Uani 1 1 d .
C31A C 0.3547(2) 0.3991(2) 0.27637(14) 0.0286(5) Uani 1 1 d .
C32A C 0.3885(2) 0.5150(2) 0.30649(14) 0.0313(5) Uani 1 1 d .
C33A C 0.3986(2) 0.6067(2) 0.25555(15) 0.0343(5) Uani 1 1 d .
C34A C 0.3758(2) 0.5856(2) 0.16963(15) 0.0330(5) Uani 1 1 d .
C35A C 0.3429(2) 0.4729(2) 0.13604(14) 0.0309(5) Uani 1 1 d .
C36A C 0.3322(2) 0.38320(19) 0.18966(14) 0.0293(5) Uani 1 1 d .
F12A F 0.62254(13) 0.41671(12) 0.37922(9) 0.0390(3) Uani 1 1 d .
F13A F 0.82302(14) 0.37031(14) 0.48732(10) 0.0468(4) Uani 1 1 d .
F14A F 0.78978(17) 0.19695(14) 0.59468(10) 0.0554(4) Uani 1 1 d .
F15A F 0.55088(17) 0.07237(13) 0.59455(9) 0.0498(4) Uani 1 1 d .
F16A F 0.34899(15) 0.11699(13) 0.48512(9) 0.0421(3) Uani 1 1 d .
F22A F 0.06589(15) 0.10452(17) 0.33868(12) 0.0620(5) Uani 1 1 d .
F23A F 0.00516(17) -0.10922(17) 0.26464(14) 0.0759(6) Uani 1 1 d .
F24A F 0.1752(2) -0.19659(15) 0.18603(13) 0.0724(6) Uani 1 1 d .
F25A F 0.40661(17) -0.06381(14) 0.17806(11) 0.0583(5) Uani 1 1 d .
F26A F 0.47074(13) 0.15096(12) 0.25358(9) 0.0386(3) Uani 1 1 d .
F32A F 0.41332(15) 0.53940(13) 0.39059(9) 0.0417(3) Uani 1 1 d .
F33A F 0.42959(17) 0.71635(12) 0.28854(10) 0.0476(4) Uani 1 1 d .
F34A F 0.38669(16) 0.67353(13) 0.11929(9) 0.0465(4) Uani 1 1 d .
F35A F 0.32212(15) 0.45089(13) 0.05276(8) 0.0412(3) Uani 1 1 d .
F36A F 0.29651(14) 0.27489(12) 0.15241(9) 0.0390(3) Uani 1 1 d .
Si1B Si 0.78108(6) 0.24963(6) 0.12956(4) 0.03324(15) Uani 1 1 d .
O1B O 0.65464(19) 0.25247(19) 0.06154(15) 0.0634(6) Uani 1 1 d .
C1B C 0.5281(3) 0.2030(3) 0.0455(2) 0.0634(9) Uani 1 1 d .
H1BA H 0.4858 0.2315 -0.0065 0.095 Uiso 1 1 calc R
H1BB H 0.4870 0.2232 0.0923 0.095 Uiso 1 1 calc R
H1BC H 0.5202 0.1185 0.0394 0.095 Uiso 1 1 calc R
C11B C 0.7581(2) 0.1280(2) 0.20252(15) 0.0324(5) Uani 1 1 d .
C12B C 0.7090(2) 0.0156(2) 0.16790(16) 0.0360(5) Uani 1 1 d .
C13B C 0.6871(3) -0.0794(2) 0.21516(17) 0.0395(6) Uani 1 1 d .
C14B C 0.7160(3) -0.0641(2) 0.30133(17) 0.0406(6) Uani 1 1 d .
C15B C 0.7644(3) 0.0450(2) 0.33910(16) 0.0386(6) Uani 1 1 d .
C16B C 0.7841(2) 0.1385(2) 0.28963(16) 0.0355(5) Uani 1 1 d .
C21B C 0.9096(2) 0.2343(2) 0.06644(14) 0.0320(5) Uani 1 1 d .
C22B C 0.9342(3) 0.3143(2) 0.00624(16) 0.0385(6) Uani 1 1 d .
C23B C 1.0279(3) 0.3107(2) -0.04238(16) 0.0445(7) Uani 1 1 d .
C24B C 1.1027(3) 0.2268(2) -0.03140(16) 0.0435(6) Uani 1 1 d .
C25B C 1.0830(3) 0.1463(2) 0.02750(16) 0.0385(6) Uani 1 1 d .
C26B C 0.9876(2) 0.1515(2) 0.07435(14) 0.0318(5) Uani 1 1 d .
C31B C 0.8330(2) 0.38977(19) 0.19516(15) 0.0298(5) Uani 1 1 d .
C32B C 0.7475(2) 0.4585(2) 0.21377(17) 0.0373(6) Uani 1 1 d .
C33B C 0.7834(2) 0.5572(2) 0.26630(18) 0.0398(6) Uani 1 1 d .
C34B C 0.9104(3) 0.5913(2) 0.30328(16) 0.0362(5) Uani 1 1 d .
C35B C 1.0003(2) 0.5262(2) 0.28663(15) 0.0337(5) Uani 1 1 d .
C36B C 0.9599(2) 0.4275(2) 0.23415(15) 0.0329(5) Uani 1 1 d .
F12B F 0.68198(15) -0.00188(13) 0.08380(9) 0.0456(4) Uani 1 1 d .
F13B F 0.63839(17) -0.18499(13) 0.17900(11) 0.0529(4) Uani 1 1 d .
F14B F 0.69744(19) -0.15518(13) 0.34906(11) 0.0559(5) Uani 1 1 d .
F15B F 0.79445(18) 0.06004(14) 0.42317(10) 0.0534(4) Uani 1 1 d .
F16B F 0.83224(16) 0.24235(12) 0.33108(9) 0.0452(4) Uani 1 1 d .
F22B F 0.86409(16) 0.39935(13) -0.00591(10) 0.0501(4) Uani 1 1 d .
F23B F 1.0447(2) 0.38851(15) -0.10119(11) 0.0633(5) Uani 1 1 d .
F24B F 1.19499(19) 0.22344(16) -0.07741(12) 0.0649(5) Uani 1 1 d .
F25B F 1.15775(15) 0.06532(14) 0.03993(10) 0.0493(4) Uani 1 1 d .
F26B F 0.97379(14) 0.06920(12) 0.13084(9) 0.0383(3) Uani 1 1 d .
F32B F 0.62138(14) 0.42804(15) 0.18137(13) 0.0623(5) Uani 1 1 d .
F33B F 0.69636(16) 0.61926(14) 0.28376(13) 0.0628(5) Uani 1 1 d .
F34B F 0.94661(16) 0.68653(13) 0.35537(10) 0.0490(4) Uani 1 1 d .
F35B F 1.12401(14) 0.55934(15) 0.32221(10) 0.0530(4) Uani 1 1 d .
F36B F 1.04912(14) 0.36406(15) 0.22180(10) 0.0503(4) Uani 1 1 d .

loop_
_atom_site_aniso_label
_atom_site_aniso_U_11
_atom_site_aniso_U_22
_atom_site_aniso_U_33
_atom_site_aniso_U_23
_atom_site_aniso_U_13
_atom_site_aniso_U_12
Si1A 0.0293(3) 0.0387(4) 0.0305(3) 0.0102(3) 0.0076(3) 0.0089(3)
O1A 0.0438(11) 0.0658(13) 0.0444(11) 0.0181(9) 0.0213(9) 0.0225(9)
C1A 0.083(2) 0.073(2) 0.057(2) 0.0177(17) 0.0403(18) 0.0358(19)
C11A 0.0378(12) 0.0318(12) 0.0232(11) 0.0028(9) 0.0052(9) 0.0098(10)
C12A 0.0378(13) 0.0326(12) 0.0240(11) 0.0030(9) 0.0027(9) 0.0081(10)
C13A 0.0359(13) 0.0325(12) 0.0329(13) -0.0045(10) -0.0035(10) 0.0062(10)
C14A 0.0518(15) 0.0344(13) 0.0281(12) -0.0034(10) -0.0090(11) 0.0168(11)
C15A 0.0609(17) 0.0276(12) 0.0261(12) 0.0032(9) 0.0016(11) 0.0117(11)
C16A 0.0440(14) 0.0318(12) 0.0255(12) 0.0019(9) 0.0064(10) 0.0073(10)
C21A 0.0278(11) 0.0392(13) 0.0326(13) 0.0148(10) -0.0006(9) 0.0032(10)
C22A 0.0326(13) 0.0507(16) 0.0465(16) 0.0226(13) 0.0009(11) 0.0038(11)
C23A 0.0339(14) 0.0477(16) 0.0598(19) 0.0276(14) -0.0126(13) -0.0068(12)
C24A 0.0560(18) 0.0322(13) 0.0514(17) 0.0105(12) -0.0233(14) -0.0027(12)
C25A 0.0435(15) 0.0384(14) 0.0416(15) 0.0043(11) -0.0081(11) 0.0094(11)
C26A 0.0308(12) 0.0352(12) 0.0318(12) 0.0096(10) -0.0027(9) 0.0030(10)
C31A 0.0237(10) 0.0356(12) 0.0273(11) 0.0057(9) 0.0040(8) 0.0077(9)
C32A 0.0301(11) 0.0391(13) 0.0255(12) 0.0034(9) 0.0031(9) 0.0101(10)
C33A 0.0353(13) 0.0330(12) 0.0338(13) 0.0024(10) 0.0028(10) 0.0068(10)
C34A 0.0344(12) 0.0346(12) 0.0291(12) 0.0095(10) 0.0033(9) 0.0049(10)
C35A 0.0298(11) 0.0375(12) 0.0234(11) 0.0050(9) -0.0018(9) 0.0066(9)
C36A 0.0250(11) 0.0315(11) 0.0298(12) 0.0014(9) -0.0002(9) 0.0060(9)
F12A 0.0359(8) 0.0438(8) 0.0360(8) 0.0132(6) 0.0042(6) 0.0040(6)
F13A 0.0376(8) 0.0488(9) 0.0475(9) -0.0017(7) -0.0068(7) 0.0048(7)
F14A 0.0613(10) 0.0493(9) 0.0465(9) 0.0023(7) -0.0226(8) 0.0171(8)
F15A 0.0789(12) 0.0357(8) 0.0326(8) 0.0113(6) -0.0020(7) 0.0144(8)
F16A 0.0498(9) 0.0409(8) 0.0367(8) 0.0134(6) 0.0133(7) 0.0036(7)
F22A 0.0314(8) 0.0777(12) 0.0788(13) 0.0253(10) 0.0177(8) 0.0037(8)
F23A 0.0427(10) 0.0665(12) 0.1004(16) 0.0368(11) -0.0116(10) -0.0210(9)
F24A 0.0798(13) 0.0363(9) 0.0795(13) 0.0029(9) -0.0292(10) -0.0059(8)
F25A 0.0636(11) 0.0462(9) 0.0609(11) -0.0126(8) -0.0020(9) 0.0138(8)
F26A 0.0312(7) 0.0406(8) 0.0432(8) 0.0001(6) 0.0080(6) 0.0029(6)
F32A 0.0541(9) 0.0451(8) 0.0274(7) 0.0010(6) 0.0063(6) 0.0142(7)
F33A 0.0699(11) 0.0321(8) 0.0386(8) 0.0009(6) 0.0060(7) 0.0066(7)
F34A 0.0632(10) 0.0361(8) 0.0366(8) 0.0119(6) 0.0031(7) 0.0038(7)
F35A 0.0533(9) 0.0433(8) 0.0243(7) 0.0051(6) 0.0000(6) 0.0077(7)
F36A 0.0486(8) 0.0329(7) 0.0314(7) 0.0032(6) -0.0013(6) 0.0038(6)
Si1B 0.0276(3) 0.0328(3) 0.0363(4) 0.0072(3) -0.0019(3) 0.0035(3)
O1B 0.0388(11) 0.0584(13) 0.0788(16) 0.0255(11) -0.0209(10) -0.0028(9)
C1B 0.0333(15) 0.085(2) 0.061(2) 0.0286(18) -0.0102(13) -0.0058(15)
C11B 0.0269(11) 0.0334(12) 0.0376(13) 0.0040(10) 0.0084(9) 0.0044(9)
C12B 0.0323(12) 0.0374(13) 0.0385(14) 0.0023(11) 0.0109(10) 0.0021(10)
C13B 0.0446(14) 0.0291(12) 0.0473(15) -0.0007(11) 0.0202(12) 0.0015(10)
C14B 0.0521(16) 0.0307(12) 0.0459(15) 0.0108(11) 0.0260(12) 0.0078(11)
C15B 0.0468(15) 0.0399(14) 0.0336(13) 0.0068(11) 0.0173(11) 0.0096(11)
C16B 0.0343(13) 0.0296(12) 0.0429(14) 0.0014(10) 0.0105(10) 0.0035(10)
C21B 0.0369(12) 0.0308(12) 0.0236(11) 0.0020(9) -0.0033(9) 0.0013(9)
C22B 0.0478(15) 0.0290(12) 0.0331(13) 0.0046(10) -0.0038(11) 0.0019(11)
C23B 0.0621(18) 0.0394(14) 0.0250(13) 0.0053(10) 0.0079(12) -0.0115(13)
C24B 0.0531(16) 0.0420(15) 0.0331(14) -0.0036(11) 0.0152(12) -0.0044(12)
C25B 0.0441(14) 0.0377(13) 0.0310(13) -0.0062(10) 0.0066(11) 0.0010(11)
C26B 0.0378(13) 0.0306(11) 0.0228(11) 0.0025(9) 0.0007(9) -0.0014(9)
C31B 0.0245(11) 0.0308(11) 0.0341(12) 0.0113(9) 0.0046(9) 0.0043(9)
C32B 0.0240(11) 0.0327(12) 0.0569(16) 0.0139(11) 0.0099(11) 0.0057(9)
C33B 0.0354(13) 0.0321(12) 0.0604(17) 0.0138(12) 0.0228(12) 0.0138(10)
C34B 0.0455(14) 0.0271(12) 0.0391(14) 0.0046(10) 0.0170(11) 0.0052(10)
C35B 0.0300(12) 0.0402(13) 0.0313(13) 0.0026(10) 0.0070(9) 0.0054(10)
C36B 0.0288(12) 0.0404(13) 0.0315(12) 0.0021(10) 0.0051(9) 0.0119(10)
F12B 0.0543(9) 0.0400(8) 0.0385(8) -0.0006(6) 0.0081(7) -0.0026(7)
F13B 0.0708(11) 0.0316(8) 0.0567(10) -0.0027(7) 0.0276(9) -0.0049(7)
F14B 0.0899(13) 0.0335(8) 0.0520(10) 0.0123(7) 0.0351(9) 0.0086(8)
F15B 0.0849(12) 0.0417(9) 0.0372(9) 0.0079(7) 0.0219(8) 0.0091(8)
F16B 0.0645(10) 0.0308(7) 0.0372(8) 0.0028(6) 0.0100(7) -0.0009(7)
F22B 0.0617(10) 0.0393(8) 0.0471(9) 0.0151(7) -0.0005(8) 0.0107(7)
F23B 0.0958(14) 0.0500(10) 0.0410(9) 0.0166(8) 0.0208(9) -0.0060(9)
F24B 0.0791(13) 0.0611(11) 0.0595(11) -0.0004(9) 0.0416(10) -0.0025(9)
F25B 0.0507(9) 0.0471(9) 0.0533(10) -0.0037(7) 0.0161(8) 0.0116(7)
F26B 0.0441(8) 0.0412(8) 0.0330(7) 0.0137(6) 0.0083(6) 0.0138(6)
F32B 0.0244(8) 0.0550(10) 0.1064(15) 0.0019(10) 0.0083(8) 0.0084(7)
F33B 0.0481(10) 0.0457(9) 0.1049(15) 0.0020(9) 0.0279(10) 0.0227(8)
F34B 0.0609(10) 0.0355(8) 0.0538(10) -0.0030(7) 0.0215(8) 0.0070(7)
F35B 0.0355(8) 0.0628(10) 0.0548(10) -0.0233(8) -0.0040(7) 0.0078(7)
F36B 0.0325(8) 0.0660(10) 0.0509(9) -0.0225(8) -0.0075(7) 0.0233(7)

loop_
_atom_type_symbol
_atom_type_description
_atom_type_scat_dispersion_real
_atom_type_scat_dispersion_imag
_atom_type_scat_source
C C 0.0033 0.0016 'International Tables Vol C Tables 4.2.6.8 and 6.1.1.4'
H H 0.0000 0.0000 'International Tables Vol C Tables 4.2.6.8 and 6.1.1.4'
O O 0.0106 0.0060 'International Tables Vol C Tables 4.2.6.8 and 6.1.1.4'
F F 0.0171 0.0103 'International Tables Vol C Tables 4.2.6.8 and 6.1.1.4'
Si Si 0.0817 0.0704 'International Tables Vol C Tables 4.2.6.8 and 6.1.1.4'

loop_
_geom_angle_atom_site_label_1
_geom_angle_atom_site_label_2
_geom_angle_atom_site_label_3
_geom_angle
O1A Si1A C31A 103.94(10)
O1A Si1A C11A 112.16(11)
C31A Si1A C11A 113.17(10)
O1A Si1A C21A 112.77(12)
C31A Si1A C21A 111.26(11)
C11A Si1A C21A 103.80(10)
C1A O1A Si1A 134.86(19)
O1A C1A H1AA 109.5
O1A C1A H1AB 109.5
H1AA C1A H1AB 109.5
O1A C1A H1AC 109.5
H1AA C1A H1AC 109.5
H1AB C1A H1AC 109.5
C12A C11A C16A 115.0(2)
C12A C11A Si1A 127.67(17)
C16A C11A Si1A 117.20(18)
F12A C12A C11A 120.5(2)
F12A C12A C13A 116.3(2)
C11A C12A C13A 123.3(2)
F13A C13A C12A 120.8(2)
F13A C13A C14A 120.4(2)
C12A C13A C14A 118.8(2)
F14A C14A C15A 120.2(2)
F14A C14A C13A 119.7(2)
C15A C14A C13A 120.1(2)
F15A C15A C14A 120.4(2)
F15A C15A C16A 120.2(2)
C14A C15A C16A 119.4(2)
F16A C16A C15A 117.7(2)
F16A C16A C11A 118.8(2)
C15A C16A C11A 123.4(2)
C26A C21A C22A 115.1(2)
C26A C21A Si1A 119.79(18)
C22A C21A Si1A 125.0(2)
F22A C22A C23A 117.2(2)
F22A C22A C21A 120.2(3)
C23A C22A C21A 122.6(3)
F23A C23A C24A 119.4(3)
F23A C23A C22A 120.6(3)
C24A C23A C22A 120.0(3)
F24A C24A C23A 120.6(3)
F24A C24A C25A 119.6(3)
C23A C24A C25A 119.8(3)
F25A C25A C26A 121.1(2)
F25A C25A C24A 120.2(3)
C26A C25A C24A 118.7(3)
F26A C26A C25A 117.7(2)
F26A C26A C21A 118.6(2)
C25A C26A C21A 123.7(2)
C36A C31A C32A 114.4(2)
C36A C31A Si1A 126.76(18)
C32A C31A Si1A 118.46(17)
F32A C32A C33A 117.5(2)
F32A C32A C31A 118.7(2)
C33A C32A C31A 123.7(2)
F33A C33A C32A 120.8(2)
F33A C33A C34A 119.9(2)
C32A C33A C34A 119.4(2)
F34A C34A C33A 120.2(2)
F34A C34A C35A 120.2(2)
C33A C34A C35A 119.6(2)
F35A C35A C34A 120.4(2)
F35A C35A C36A 120.6(2)
C34A C35A C36A 119.1(2)
F36A C36A C35A 116.0(2)
F36A C36A C31A 120.2(2)
C35A C36A C31A 123.8(2)
O1B Si1B C21B 104.98(13)
O1B Si1B C31B 111.36(11)
C21B Si1B C31B 107.94(10)
O1B Si1B C11B 112.55(11)
C21B Si1B C11B 111.82(11)
C31B Si1B C11B 108.12(11)
C1B O1B Si1B 139.2(2)
O1B C1B H1BA 109.5
O1B C1B H1BB 109.5
H1BA C1B H1BB 109.5
O1B C1B H1BC 109.5
H1BA C1B H1BC 109.5
H1BB C1B H1BC 109.5
C16B C11B C12B 115.0(2)
C16B C11B Si1B 126.20(18)
C12B C11B Si1B 118.76(19)
F12B C12B C13B 117.7(2)
F12B C12B C11B 118.6(2)
C13B C12B C11B 123.7(2)
F13B C13B C14B 119.9(2)
F13B C13B C12B 121.4(2)
C14B C13B C12B 118.8(2)
F14B C14B C13B 120.2(2)
F14B C14B C15B 119.7(2)
C13B C14B C15B 120.2(2)
F15B C15B C14B 120.3(2)
F15B C15B C16B 120.2(2)
C14B C15B C16B 119.4(2)
F16B C16B C15B 116.0(2)
F16B C16B C11B 121.0(2)
C15B C16B C11B 122.9(2)
C26B C21B C22B 114.5(2)
C26B C21B Si1B 126.39(18)
C22B C21B Si1B 119.04(19)
F22B C22B C23B 117.6(2)
F22B C22B C21B 119.3(2)
C23B C22B C21B 123.1(2)
F23B C23B C24B 119.9(3)
F23B C23B C22B 120.4(3)
C24B C23B C22B 119.7(2)
F24B C24B C23B 120.2(2)
F24B C24B C25B 120.3(3)
C23B C24B C25B 119.5(2)
F25B C25B C24B 119.9(2)
F25B C25B C26B 120.8(2)
C24B C25B C26B 119.3(2)
F26B C26B C21B 120.3(2)
F26B C26B C25B 115.9(2)
C21B C26B C25B 123.8(2)
C32B C31B C36B 114.7(2)
C32B C31B Si1B 123.05(18)
C36B C31B Si1B 122.02(17)
F32B C32B C33B 116.7(2)
F32B C32B C31B 119.7(2)
C33B C32B C31B 123.5(2)
F33B C33B C34B 119.2(2)
F33B C33B C32B 121.2(2)
C34B C33B C32B 119.6(2)
F34B C34B C33B 120.3(2)
F34B C34B C35B 120.3(2)
C33B C34B C35B 119.4(2)
F35B C35B C36B 121.4(2)
F35B C35B C34B 119.6(2)
C36B C35B C34B 119.1(2)
F36B C36B C35B 117.5(2)
F36B C36B C31B 118.9(2)
C35B C36B C31B 123.7(2)

loop_
_geom_bond_atom_site_label_1
_geom_bond_atom_site_label_2
_geom_bond_distance
Si1A O1A 1.5989(19)
Si1A C31A 1.872(2)
Si1A C11A 1.879(2)
Si1A C21A 1.881(3)
O1A C1A 1.415(3)
C1A H1AA 0.9800
C1A H1AB 0.9800
C1A H1AC 0.9800
C11A C12A 1.382(3)
C11A C16A 1.394(3)
C12A F12A 1.350(3)
C12A C13A 1.383(3)
C13A F13A 1.334(3)
C13A C14A 1.386(4)
C14A F14A 1.334(3)
C14A C15A 1.362(4)
C15A F15A 1.352(3)
C15A C16A 1.372(3)
C16A F16A 1.348(3)
C21A C26A 1.387(4)
C21A C22A 1.387(3)
C22A F22A 1.341(3)
C22A C23A 1.377(4)
C23A F23A 1.340(3)
C23A C24A 1.366(5)
C24A F24A 1.342(3)
C24A C25A 1.380(4)
C25A F25A 1.335(3)
C25A C26A 1.374(4)
C26A F26A 1.351(3)
C31A C36A 1.383(3)
C31A C32A 1.396(3)
C32A F32A 1.353(3)
C32A C33A 1.371(3)
C33A F33A 1.342(3)
C33A C34A 1.376(3)
C34A F34A 1.330(3)
C34A C35A 1.378(3)
C35A F35A 1.337(3)
C35A C36A 1.382(3)
C36A F36A 1.354(3)
Si1B O1B 1.595(2)
Si1B C21B 1.876(3)
Si1B C31B 1.877(3)
Si1B C11B 1.883(3)
O1B C1B 1.356(3)
C1B H1BA 0.9800
C1B H1BB 0.9800
C1B H1BC 0.9800
C11B C16B 1.385(4)
C11B C12B 1.396(3)
C12B F12B 1.343(3)
C12B C13B 1.376(4)
C13B F13B 1.334(3)
C13B C14B 1.374(4)
C14B F14B 1.340(3)
C14B C15B 1.378(4)
C15B F15B 1.341(3)
C15B C16B 1.381(3)
C16B F16B 1.349(3)
C21B C26B 1.378(3)
C21B C22B 1.395(3)
C22B F22B 1.344(3)
C22B C23B 1.381(4)
C23B F23B 1.347(3)
C23B C24B 1.366(4)
C24B F24B 1.338(3)
C24B C25B 1.374(4)
C25B F25B 1.338(3)
C25B C26B 1.379(4)
C26B F26B 1.352(3)
C31B C32B 1.381(3)
C31B C36B 1.386(3)
C32B F32B 1.343(3)
C32B C33B 1.375(4)
C33B F33B 1.336(3)
C33B C34B 1.373(4)
C34B F34B 1.340(3)
C34B C35B 1.380(3)
C35B F35B 1.336(3)
C35B C36B 1.377(3)
C36B F36B 1.341(3)

loop_
_geom_torsion_atom_site_label_1
_geom_torsion_atom_site_label_2
_geom_torsion_atom_site_label_3
_geom_torsion_atom_site_label_4
_geom_torsion
C31A Si1A O1A C1A -147.2(3)
C11A Si1A O1A C1A -24.6(3)
C21A Si1A O1A C1A 92.1(3)
O1A Si1A C11A C12A -118.1(2)
C31A Si1A C11A C12A -0.9(3)
C21A Si1A C11A C12A 119.9(2)
O1A Si1A C11A C16A 66.5(2)
C31A Si1A C11A C16A -176.28(17)
C21A Si1A C11A C16A -55.5(2)
C16A C11A C12A F12A 179.1(2)
Si1A C11A C12A F12A 3.6(3)
C16A C11A C12A C13A -0.7(3)
Si1A C11A C12A C13A -176.19(19)
F12A C12A C13A F13A 0.5(3)
C11A C12A C13A F13A -179.7(2)
F12A C12A C13A C14A -179.2(2)
C11A C12A C13A C14A 0.6(4)
F13A C13A C14A F14A -0.1(4)
C12A C13A C14A F14A 179.6(2)
F13A C13A C14A C15A 179.7(2)
C12A C13A C14A C15A -0.6(4)
F14A C14A C15A F15A 0.5(4)
C13A C14A C15A F15A -179.3(2)
F14A C14A C15A C16A -179.3(2)
C13A C14A C15A C16A 0.8(4)
F15A C15A C16A F16A -1.2(3)
C14A C15A C16A F16A 178.7(2)
F15A C15A C16A C11A 179.1(2)
C14A C15A C16A C11A -1.0(4)
C12A C11A C16A F16A -178.8(2)
Si1A C11A C16A F16A -2.8(3)
C12A C11A C16A C15A 0.9(3)
Si1A C11A C16A C15A 176.91(19)
O1A Si1A C21A C26A -177.73(17)
C31A Si1A C21A C26A 65.9(2)
C11A Si1A C21A C26A -56.1(2)
O1A Si1A C21A C22A -2.5(2)
C31A Si1A C21A C22A -118.8(2)
C11A Si1A C21A C22A 119.2(2)
C26A C21A C22A F22A 179.7(2)
Si1A C21A C22A F22A 4.2(3)
C26A C21A C22A C23A -0.8(4)
Si1A C21A C22A C23A -176.3(2)
F22A C22A C23A F23A 0.7(4)
C21A C22A C23A F23A -178.9(2)
F22A C22A C23A C24A 179.9(2)
C21A C22A C23A C24A 0.4(4)
F23A C23A C24A F24A -1.1(4)
C22A C23A C24A F24A 179.6(2)
F23A C23A C24A C25A 178.7(2)
C22A C23A C24A C25A -0.6(4)
F24A C24A C25A F25A 0.8(4)
C23A C24A C25A F25A -179.0(2)
F24A C24A C25A C26A -179.0(2)
C23A C24A C25A C26A 1.2(4)
F25A C25A C26A F26A -0.6(3)
C24A C25A C26A F26A 179.2(2)
F25A C25A C26A C21A 178.5(2)
C24A C25A C26A C21A -1.7(4)
C22A C21A C26A F26A -179.4(2)
Si1A C21A C26A F26A -3.7(3)
C22A C21A C26A C25A 1.5(3)
Si1A C21A C26A C25A 177.20(19)
O1A Si1A C31A C36A -117.7(2)
C11A Si1A C31A C36A 120.4(2)
C21A Si1A C31A C36A 4.0(2)
O1A Si1A C31A C32A 54.5(2)
C11A Si1A C31A C32A -67.5(2)
C21A Si1A C31A C32A 176.12(17)
C36A C31A C32A F32A -179.57(19)
Si1A C31A C32A F32A 7.3(3)
C36A C31A C32A C33A 0.3(3)
Si1A C31A C32A C33A -172.85(19)
F32A C32A C33A F33A -1.2(3)
C31A C32A C33A F33A 179.0(2)
F32A C32A C33A C34A 179.2(2)
C31A C32A C33A C34A -0.7(4)
F33A C33A C34A F34A 1.2(4)
C32A C33A C34A F34A -179.2(2)
F33A C33A C34A C35A -179.4(2)
C32A C33A C34A C35A 0.2(4)
F34A C34A C35A F35A 0.2(3)
C33A C34A C35A F35A -179.1(2)
F34A C34A C35A C36A -180.0(2)
C33A C34A C35A C36A 0.7(3)
F35A C35A C36A F36A -1.8(3)
C34A C35A C36A F36A 178.4(2)
F35A C35A C36A C31A 178.7(2)
C34A C35A C36A C31A -1.1(4)
C32A C31A C36A F36A -178.89(19)
Si1A C31A C36A F36A -6.5(3)
C32A C31A C36A C35A 0.6(3)
Si1A C31A C36A C35A 173.09(18)
C21B Si1B O1B C1B 132.9(4)
C31B Si1B O1B C1B -110.6(4)
C11B Si1B O1B C1B 11.0(4)
O1B Si1B C11B C16B -127.9(2)
C21B Si1B C11B C16B 114.2(2)
C31B Si1B C11B C16B -4.5(2)
O1B Si1B C11B C12B 51.4(2)
C21B Si1B C11B C12B -66.5(2)
C31B Si1B C11B C12B 174.79(18)
C16B C11B C12B F12B -179.6(2)
Si1B C11B C12B F12B 1.1(3)
C16B C11B C12B C13B 0.0(4)
Si1B C11B C12B C13B -179.3(2)
F12B C12B C13B F13B -1.3(4)
C11B C12B C13B F13B 179.1(2)
F12B C12B C13B C14B 178.9(2)
C11B C12B C13B C14B -0.7(4)
F13B C13B C14B F14B 1.2(4)
C12B C13B C14B F14B -179.1(2)
F13B C13B C14B C15B -178.9(2)
C12B C13B C14B C15B 0.8(4)
F14B C14B C15B F15B 0.9(4)
C13B C14B C15B F15B -179.0(2)
F14B C14B C15B C16B 179.6(2)
C13B C14B C15B C16B -0.4(4)
F15B C15B C16B F16B -1.0(4)
C14B C15B C16B F16B -179.7(2)
F15B C15B C16B C11B 178.3(2)
C14B C15B C16B C11B -0.3(4)
C12B C11B C16B F16B 179.8(2)
Si1B C11B C16B F16B -0.9(3)
C12B C11B C16B C15B 0.5(4)
Si1B C11B C16B C15B 179.80(19)
O1B Si1B C21B C26B -127.2(2)
C31B Si1B C21B C26B 114.0(2)
C11B Si1B C21B C26B -4.8(2)
O1B Si1B C21B C22B 54.5(2)
C31B Si1B C21B C22B -64.3(2)
C11B Si1B C21B C22B 176.85(18)
C26B C21B C22B F22B -179.4(2)
Si1B C21B C22B F22B -0.9(3)
C26B C21B C22B C23B 0.7(3)
Si1B C21B C22B C23B 179.2(2)
F22B C22B C23B F23B -1.8(4)
C21B C22B C23B F23B 178.1(2)
F22B C22B C23B C24B 179.1(2)
C21B C22B C23B C24B -1.0(4)
F23B C23B C24B F24B 1.8(4)
C22B C23B C24B F24B -179.1(2)
F23B C23B C24B C25B -178.6(2)
C22B C23B C24B C25B 0.5(4)
F24B C24B C25B F25B 1.1(4)
C23B C24B C25B F25B -178.5(2)
F24B C24B C25B C26B 179.8(2)
C23B C24B C25B C26B 0.2(4)
C22B C21B C26B F26B 179.7(2)
Si1B C21B C26B F26B 1.3(3)
C22B C21B C26B C25B 0.1(3)
Si1B C21B C26B C25B -178.28(18)
F25B C25B C26B F26B -1.5(3)
C24B C25B C26B F26B 179.8(2)
F25B C25B C26B C21B 178.2(2)
C24B C25B C26B C21B -0.5(4)
O1B Si1B C31B C32B 30.6(2)
C21B Si1B C31B C32B 145.3(2)
C11B Si1B C31B C32B -93.6(2)
O1B Si1B C31B C36B -154.6(2)
C21B Si1B C31B C36B -39.9(2)
C11B Si1B C31B C36B 81.2(2)
C36B C31B C32B F32B -178.0(2)
Si1B C31B C32B F32B -2.9(3)
C36B C31B C32B C33B 0.3(4)
Si1B C31B C32B C33B 175.5(2)
F32B C32B C33B F33B -0.1(4)
C31B C32B C33B F33B -178.5(2)
F32B C32B C33B C34B 178.2(2)
C31B C32B C33B C34B -0.2(4)
F33B C33B C34B F34B -0.9(4)
C32B C33B C34B F34B -179.2(2)
F33B C33B C34B C35B 178.8(2)
C32B C33B C34B C35B 0.5(4)
F34B C34B C35B F35B -0.6(4)
C33B C34B C35B F35B 179.7(2)
F34B C34B C35B C36B 178.8(2)
C33B C34B C35B C36B -1.0(4)
F35B C35B C36B F36B 1.7(4)
C34B C35B C36B F36B -177.6(2)
F35B C35B C36B C31B -179.5(2)
C34B C35B C36B C31B 1.2(4)
C32B C31B C36B F36B 177.9(2)
Si1B C31B C36B F36B 2.7(3)
C32B C31B C36B C35B -0.9(4)
Si1B C31B C36B C35B -176.08(19)

loop_
_cod_related_entry_id
_cod_related_entry_database
_cod_related_entry_code
1 ChemSpider 2063480
